data_1507064
loop_
_publ_author_name
'Suga, Seiji'
'Kageyama, Yasuhisa'
'Babu, Govindarajulu'
'Itami, Kenichiro'
'Yoshida, Jun-ichi'

_publ_section_title
;
 Cationic carbohydroxylation of alkenes and alkynes using the cation pool
 method.
;
_journal_issue 16
_journal_name_full 'Organic letters'
_journal_page_first 2709
_journal_page_last 2711
_journal_paper_doi 10.1021/ol049049q
_journal_volume 6
_journal_year 2004
_chemical_formula_moiety 'C15 H23 N O3 Si '
_chemical_formula_sum 'C15 H23 N O3 Si'
_chemical_formula_weight 293.44
_space_group_IT_number 5
_symmetry_cell_setting monoclinic
_symmetry_Int_Tables_number 5
_symmetry_space_group_name_Hall 'C 2y'
_symmetry_space_group_name_H-M 'C 1 2 1'
_cell_angle_alpha 90
_cell_angle_beta 94.813(3)
_cell_angle_gamma 90
_cell_formula_units_Z 4
_cell_length_a 10.733(1)
_cell_length_b 6.3666(5)
_cell_length_c 24.617(2)
_cell_measurement_reflns_used 9802
_cell_measurement_temperature 296.1
_cell_measurement_theta_max 27.5
_cell_measurement_theta_min 3.8
_cell_volume 1676.2(2)
_computing_cell_refinement PROCESS-AUTO
_computing_data_collection PROCESS-AUTO
_computing_data_reduction CrystalStructure
_computing_publication_material 'CrystalStructure Ver. 2.00'
_computing_structure_refinement CRYSTALS
_computing_structure_solution SIR92
_diffrn_detector_area_resol_mean 10.00
_diffrn_measured_fraction_theta_full 0.9966
_diffrn_measured_fraction_theta_max 0.9966
_diffrn_measurement_device_type 'Rigaku RAXIS-RAPID'
_diffrn_measurement_method \w
_diffrn_radiation_type 'Mo K\a'
_diffrn_radiation_wavelength 0.7107
_diffrn_reflns_av_R_equivalents 0.044
_diffrn_reflns_limit_h_max 13
_diffrn_reflns_limit_h_min -13
_diffrn_reflns_limit_k_max 8
_diffrn_reflns_limit_k_min -8
_diffrn_reflns_limit_l_max 31
_diffrn_reflns_limit_l_min -31
_diffrn_reflns_number 7246
_diffrn_reflns_theta_full 27.48
_diffrn_reflns_theta_max 27.48
_exptl_absorpt_coefficient_mu 0.146
_exptl_absorpt_correction_T_max 0.957
_exptl_absorpt_correction_T_min 0.711
_exptl_absorpt_correction_type multi-scan
_exptl_absorpt_process_details
;
    Higashi, T. (1995). Program for Absorption Correction.
    Rigaku Corporation, Tokyo, Japan.
;
_exptl_crystal_colour colorless
_exptl_crystal_density_diffrn 1.163
_exptl_crystal_density_method 'not measured'
_exptl_crystal_description platelet
_exptl_crystal_size_max 0.30
_exptl_crystal_size_mid 0.30
_exptl_crystal_size_min 0.30
_refine_diff_density_max 0.31
_refine_diff_density_min -0.23
_refine_ls_extinction_coef 16.2(3)
_refine_ls_extinction_method 'Larson (1970) Crystallographic Computing eq. 22'
_refine_ls_goodness_of_fit_ref 9.488
_refine_ls_hydrogen_treatment refall
_refine_ls_number_parameters 205
_refine_ls_number_reflns 1756
_refine_ls_R_factor_gt 0.0460
_refine_ls_shift/su_max 0.0000
_refine_ls_structure_factor_coef F
_refine_ls_weighting_details 'w = 1/\s^2^(Fo)'
_refine_ls_weighting_scheme sigma
_refine_ls_wR_factor_ref 0.0160
_reflns_number_gt 1756
_reflns_number_total 2056
_reflns_threshold_expression F^2^>2.0\s(F^2^)
_cod_data_source_file ol049049qsi20040523_095854.cif
_cod_data_source_block '_kageyama2________________'
_cod_original_formula_sum 'C15 H23 N O3 Si '
_cod_database_code 1507064

loop_
_symmetry_equiv_pos_as_xyz
x,y,z
x+1/2,y+1/2,z
-x,y,-z
-x+1/2,y+1/2,-z

loop_
_atom_site_label
_atom_site_type_symbol
_atom_site_fract_x
_atom_site_fract_y
_atom_site_fract_z
_atom_site_U_iso_or_equiv
_atom_site_adp_type
_atom_site_occupancy
_atom_site_symmetry_multiplicity
_atom_site_calc_flag
Si1 Si 0.37598(9) -0.0347(2) 0.39404(3) 0.0489(3) Uani 1.00 1 d
O1 O 0.3527(2) -0.1502(3) 0.28705(7) 0.0685(9) Uani 1.00 1 d
O2 O 0.1693(2) 0.7118(4) 0.18057(9) 0.0629(9) Uani 1.00 1 d
O3 O 0.0395(2) 0.5897(5) 0.23996(9) 0.086(1) Uani 1.00 1 d
N1 N 0.2061(3) 0.3950(4) 0.2165(1) 0.048(1) Uani 1.00 1 d
C1 C 0.5294(2) 0.1010(5) 0.39237(9) 0.070(1) Uani 1.00 1 d
C2 C 0.4021(3) -0.3159(5) 0.4120(1) 0.083(1) Uani 1.00 1 d
C3 C 0.2829(3) 0.0928(6) 0.44557(8) 0.082(1) Uani 1.00 1 d
C4 C 0.2903(3) -0.0180(5) 0.3246(1) 0.047(1) Uani 1.00 1 d
C5 C 0.2706(3) 0.2016(5) 0.3016(1) 0.047(1) Uani 1.00 1 d
C6 C 0.1888(3) 0.2061(5) 0.2482(1) 0.053(1) Uani 1.00 1 d
C7 C 0.2999(3) 0.4160(5) 0.1776(1) 0.048(1) Uani 1.00 1 d
C8 C 0.2886(3) 0.6489(5) 0.1638(1) 0.061(1) Uani 1.00 1 d
C9 C 0.1324(4) 0.5632(7) 0.2158(1) 0.055(1) Uani 1.00 1 d
C10 C 0.2787(4) 0.2725(5) 0.1283(1) 0.047(1) Uani 1.00 1 d
C11 C 0.3805(3) 0.1918(6) 0.1035(1) 0.068(1) Uani 1.00 1 d
C12 C 0.3608(5) 0.0717(8) 0.0567(1) 0.101(2) Uani 1.00 1 d
C13 C 0.2403(6) 0.0217(7) 0.0367(2) 0.108(2) Uani 1.00 1 d
C14 C 0.1416(5) 0.0948(7) 0.0612(1) 0.095(2) Uani 1.00 1 d
C15 C 0.1598(3) 0.2225(6) 0.1068(1) 0.069(2) Uani 1.00 1 d
H1 H 0.5748(2) 0.0950(5) 0.42717(9) 0.083(2) Uiso 1.00 1 c
H2 H 0.5152(2) 0.2436(5) 0.38228(9) 0.084(2) Uiso 1.00 1 c
H3 H 0.5762(2) 0.0341(5) 0.36620(9) 0.084(2) Uiso 1.00 1 c
H4 H 0.4493(3) -0.3263(5) 0.4463(1) 0.098(2) Uiso 1.00 1 c
H5 H 0.4470(3) -0.3798(5) 0.3847(1) 0.098(2) Uiso 1.00 1 c
H6 H 0.3242(3) -0.3853(5) 0.4138(1) 0.099(2) Uiso 1.00 1 c
H7 H 0.3265(3) 0.0841(6) 0.48071(8) 0.099(2) Uiso 1.00 1 c
H8 H 0.2048(3) 0.0227(6) 0.44585(8) 0.099(2) Uiso 1.00 1 c
H9 H 0.2691(3) 0.2361(6) 0.43614(8) 0.099(2) Uiso 1.00 1 c
H10 H 0.2129(3) -0.0828(5) 0.3266(1) 0.057(1) Uiso 1.00 1 c
H11 H 0.4035(2) -0.0647(3) 0.27628(7) 0.082(1) Uiso 1.00 1 c
H12 H 0.2420(3) 0.2926(5) 0.3248(1) 0.056(1) Uiso 1.00 1 c
H13 H 0.3545(3) 0.2548(5) 0.2950(1) 0.056(1) Uiso 1.00 1 c
H14 H 0.0905(3) 0.1714(5) 0.2529(1) 0.063(2) Uiso 1.00 1 c
H15 H 0.2079(3) 0.0859(5) 0.2279(1) 0.063(2) Uiso 1.00 1 c
H16 H 0.3791(3) 0.3962(5) 0.1955(1) 0.057(2) Uiso 1.00 1 c
H17 H 0.3501(3) 0.7395(5) 0.1847(1) 0.073(2) Uiso 1.00 1 c
H18 H 0.2834(3) 0.6784(5) 0.1232(1) 0.073(2) Uiso 1.00 1 c
H19 H 0.4668(3) 0.2372(6) 0.1156(1) 0.083(2) Uiso 1.00 1 c
H20 H 0.4253(5) 0.0043(8) 0.0441(1) 0.122(2) Uiso 1.00 1 c
H21 H 0.2261(6) -0.0473(7) 0.0039(2) 0.130(3) Uiso 1.00 1 c
H22 H 0.0592(5) 0.0482(7) 0.0448(1) 0.113(2) Uiso 1.00 1 c
H23 H 0.0962(3) 0.2866(6) 0.1228(1) 0.082(2) Uiso 1.00 1 c

loop_
_atom_site_aniso_label
_atom_site_aniso_U_11
_atom_site_aniso_U_22
_atom_site_aniso_U_33
_atom_site_aniso_U_12
_atom_site_aniso_U_13
_atom_site_aniso_U_23
Si1 0.0496(7) 0.0483(7) 0.0482(6) 0.0032(8) -0.0005(5) 0.0044(7)
O1 0.093(2) 0.049(2) 0.063(1) 0.018(2) 0.005(1) -0.005(1)
O2 0.074(2) 0.050(2) 0.063(2) 0.011(2) 0.003(1) 0.012(2)
O3 0.075(2) 0.098(2) 0.090(2) 0.041(2) 0.029(2) 0.016(2)
N1 0.054(2) 0.048(2) 0.044(2) 0.014(2) 0.012(2) 0.001(2)
C1 0.067(3) 0.070(3) 0.072(2) -0.002(3) -0.000(2) -0.004(2)
C2 0.098(3) 0.058(3) 0.089(3) 0.015(3) -0.013(2) 0.018(3)
C3 0.085(3) 0.112(4) 0.051(2) 0.003(3) 0.010(2) -0.003(3)
C4 0.049(2) 0.040(2) 0.054(2) 0.003(2) 0.007(2) 0.004(2)
C5 0.064(3) 0.038(2) 0.040(2) 0.005(2) -0.000(2) 0.003(2)
C6 0.067(3) 0.043(2) 0.049(2) 0.005(2) 0.005(2) 0.013(2)
C7 0.045(3) 0.056(3) 0.041(2) 0.003(2) -0.004(2) -0.001(2)
C8 0.073(3) 0.057(3) 0.053(2) -0.011(3) 0.012(2) -0.002(2)
C9 0.056(3) 0.057(3) 0.051(3) 0.013(3) -0.003(2) 0.003(2)
C10 0.065(3) 0.044(3) 0.033(2) 0.011(2) 0.004(2) 0.006(2)
C11 0.084(3) 0.073(3) 0.050(2) 0.024(3) 0.018(2) 0.008(2)
C12 0.155(5) 0.097(4) 0.053(3) 0.051(4) 0.022(3) 0.001(3)
C13 0.225(7) 0.054(4) 0.046(3) 0.013(5) 0.011(4) -0.007(3)
C14 0.146(5) 0.080(4) 0.056(3) -0.035(4) -0.016(3) -0.005(3)
C15 0.071(3) 0.086(3) 0.049(2) -0.010(3) -0.003(2) -0.006(3)

loop_
_atom_type_symbol
_atom_type_description
_atom_type_scat_dispersion_real
_atom_type_scat_dispersion_imag
_atom_type_scat_source
C C 0.006 0.003
;
International Tables for Crystallography
(1992, Vol. C, Tables 4.2.6.8 and 6.1.1.4)
;
H H 0.000 0.000
;
International Tables for Crystallography
(1992, Vol. C, Table 6.1.1.4)
;
Si Si 0.102 0.094
;
International Tables for Crystallography
(1992, Vol. C, Tables 4.2.6.8 and 6.1.1.4)
;
N N 0.011 0.006
;
International Tables for Crystallography
(1992, Vol. C, Tables 4.2.6.8 and 6.1.1.4)
;
O O 0.017 0.010
;
International Tables for Crystallography
(1992, Vol. C, Tables 4.2.6.8 and 6.1.1.4)
;

loop_
_geom_angle_atom_site_label_1
_geom_angle_atom_site_label_2
_geom_angle_atom_site_label_3
_geom_angle
_geom_angle_publ_flag
C1 Si1 C2 109.63(15) yes
C1 Si1 C3 109.75(14) yes
C2 Si1 C3 109.63(15) yes
C1 Si1 C4 108.71(13) yes
C2 Si1 C4 108.91(15) yes
C3 Si1 C4 110.19(13) yes
C4 O1 H11 100.01(16) no
C8 O2 C9 107.6(3) yes
C6 N1 C7 123.8(3) yes
C6 N1 C9 124.8(3) yes
C7 N1 C9 111.1(3) yes
Si1 C1 H1 110.39(8) no
Si1 C1 H2 109.0(1) no
H1 C1 H2 109.475 no
Si1 C1 H3 108.99(9) no
H1 C1 H3 109.472(4) no
H2 C1 H3 109.470 no
Si1 C2 H4 109.68(9) no
Si1 C2 H5 108.6(1) no
H4 C2 H5 109.475(5) no
Si1 C2 H6 110.1(1) no
H4 C2 H6 109.469(6) no
H5 C2 H6 109.474(6) no
Si1 C3 H7 110.04(8) no
Si1 C3 H8 108.9(1) no
H7 C3 H8 109.478(6) no
Si1 C3 H9 109.46(12) no
H7 C3 H9 109.474 no
H8 C3 H9 109.468(7) no
Si1 C4 O1 109.3(2) yes
Si1 C4 C5 115.8(2) yes
O1 C4 C5 110.6(2) yes
Si1 C4 H10 107.4(1) no
O1 C4 H10 103.69(16) no
C5 C4 H10 109.31(18) no
C4 C5 C6 113.2(3) yes
C4 C5 H12 113.97(16) no
C6 C5 H12 109.87(17) no
C4 C5 H13 106.04(18) no
C6 C5 H13 108.69(16) no
H12 C5 H13 104.546(7) no
N1 C6 C5 112.9(3) yes
N1 C6 H14 113.03(19) no
C5 C6 H14 113.40(16) no
N1 C6 H15 110.09(16) no
C5 C6 H15 107.89(18) no
H14 C6 H15 98.409 no
N1 C7 C8 101.0(3) yes
N1 C7 C10 113.9(3) yes
C8 C7 C10 113.7(3) yes
N1 C7 H16 109.32(17) no
C8 C7 H16 106.8(2) no
C10 C7 H16 111.41(19) no
O2 C8 C7 105.3(3) yes
O2 C8 H17 105.10(17) no
C7 C8 H17 114.5(2) no
O2 C8 H18 104.78(16) no
C7 C8 H18 113.41(18) no
H17 C8 H18 112.622(5) no
O2 C9 O3 120.6(4) yes
O2 C9 N1 111.3(3) yes
O3 C9 N1 128.0(4) yes
C7 C10 C11 120.1(4) yes
C7 C10 C15 121.1(4) yes
C11 C10 C15 118.8(3) yes
C10 C11 C12 119.8(4) yes
C10 C11 H19 120.5(2) no
C12 C11 H19 119.0(3) no
C11 C12 C13 119.8(5) yes
C11 C12 H20 119.2(3) no
C13 C12 H20 119.6(3) no
C12 C13 C14 120.6(5) yes
C12 C13 H21 120.3(3) no
C14 C13 H21 118.6(3) no
C13 C14 C15 120.2(5) yes
C13 C14 H22 115.3(4) no
C15 C14 H22 124.5(3) no
C10 C15 C14 120.7(4) yes
C10 C15 H23 115.7(2) no
C14 C15 H23 123.5(3) no

loop_
_geom_bond_atom_site_label_1
_geom_bond_atom_site_label_2
_geom_bond_distance
_geom_bond_publ_flag
Si1 C1 1.863(3) yes
Si1 C2 1.859(3) yes
Si1 C3 1.865(3) yes
Si1 C4 1.874(2) yes
O1 C4 1.455(3) yes
O1 H11 0.829 no
O2 C8 1.435(3) yes
O2 C9 1.364(4) yes
O3 C9 1.216(4) yes
N1 C6 1.453(3) yes
N1 C7 1.452(4) yes
N1 C9 1.331(4) yes
C1 H1 0.94999(5) no
C1 H2 0.95001(7) no
C1 H3 0.950 no
C2 H4 0.94997(5) no
C2 H5 0.950 no
C2 H6 0.94999(7) no
C3 H7 0.94996(5) no
C3 H8 0.95002(7) no
C3 H9 0.95005(7) no
C4 C5 1.517(3) yes
C4 H10 0.93215(7) no
C5 C6 1.518(3) yes
C5 H12 0.886 no
C5 H13 0.98850(8) no
C6 H14 1.0935(1) no
C6 H15 0.94494(5) no
C7 C8 1.524(4) yes
C7 C10 1.522(4) yes
C7 H16 0.93344(7) no
C8 H17 0.988 no
C8 H18 1.01286(6) no
C10 C11 1.393(4) yes
C10 C15 1.377(4) yes
C11 C12 1.384(4) yes
C11 H19 0.99189(8) no
C12 C13 1.382(5) yes
C12 H20 0.89226(5) no
C13 C14 1.345(5) yes
C13 H21 0.921 no
C14 C15 1.387(4) yes
C14 H22 0.98660(7) no
C15 H23 0.91365(5) no

loop_
_geom_contact_atom_site_label_1
_geom_contact_atom_site_label_2
_geom_contact_site_symmetry_2
_geom_contact_distance
_geom_contact_publ_flag
Si1 O1 . 2.726(2) yes
Si1 C1 . 1.863(3) yes
Si1 C2 . 1.859(3) yes
Si1 C3 . 1.865(3) yes
Si1 C4 . 1.874(2) yes
Si1 C5 . 2.879(3) yes
Si1 H1 . 2.368(3) no
Si1 H2 . 2.351(3) no
Si1 H3 . 2.350(2) no
Si1 H4 . 2.356(3) no
Si1 H5 . 2.343(3) no
Si1 H6 . 2.361(3) no
Si1 H7 . 2.366(2) no
Si1 H8 . 2.351(2) no
Si1 H9 . 2.358(3) no
Si1 H10 . 2.329(3) no
Si1 H11 . 2.945(2) no
Si1 H12 . 2.984(3) no
Si1 H13 . 3.049(3) no
O1 O2 1_545 3.264(3) yes
O1 O3 2_545 2.843(3) yes
O1 C1 . 3.471(3) yes
O1 C2 . 3.253(3) yes
O1 C4 . 1.455(3) yes
O1 C5 . 2.444(4) yes
O1 C6 . 2.978(3) yes
O1 C8 1_545 3.311(4) yes
O1 C9 1_545 3.362(4) yes
O1 H3 . 3.185(3) no
O1 H5 . 2.921(3) no
O1 H6 . 3.496(3) no
O1 H10 . 1.905(3) no
O1 H11 . 0.829 no
O1 H12 . 3.226(4) no
O1 H13 . 2.586(4) no
O1 H14 . 3.524(3) no
O1 H14 2_545 2.979(4) no
O1 H15 . 2.533(3) no
O1 H17 1_545 2.613(4) no
O2 O3 . 2.242(3) yes
O2 N1 . 2.225(4) yes
O2 C6 1_565 3.558(4) yes
O2 C7 . 2.353(4) yes
O2 C8 . 1.435(3) yes
O2 C9 . 1.364(4) yes
O2 C10 . 3.334(4) yes
O2 C11 2_455 3.498(4) yes
O2 H11 1_565 3.592(3) no
O2 H14 1_565 3.563(4) no
O2 H15 1_565 2.669(4) no
O2 H16 . 3.018(4) no
O2 H16 2_455 3.377(4) no
O2 H17 . 1.943(4) no
O2 H18 . 1.956(3) no
O2 H19 2_455 2.593(4) no
O2 H23 . 3.127(4) no
O3 N1 . 2.289(3) yes
O3 C4 2_455 3.592(4) yes
O3 C5 2_455 3.446(4) yes
O3 C6 . 2.919(4) yes
O3 C7 . 3.480(4) yes
O3 C7 2_455 3.553(4) yes
O3 C8 . 3.413(4) yes
O3 C9 . 1.216(4) yes
O3 H3 2_455 3.120(3) no
O3 H10 1_565 3.420(4) no
O3 H11 2_455 2.028(3) no
O3 H12 . 3.450(4) no
O3 H13 2_455 2.708(4) no
O3 H14 . 2.732(4) no
O3 H15 2_455 3.546(4) no
O3 H16 2_455 2.766(4) no
O3 H17 2_445 3.238(4) no
O3 H19 2_455 3.234(4) no
O3 H23 . 3.564(4) no
N1 C5 . 2.477(4) yes
N1 C6 . 1.453(3) yes
N1 C7 . 1.452(4) yes
N1 C8 . 2.297(4) yes
N1 C9 . 1.331(4) yes
N1 C10 . 2.493(4) yes
N1 C15 . 2.920(4) yes
N1 H12 . 2.740(3) no
N1 H13 . 2.560(3) no
N1 H14 . 2.133(4) no
N1 H15 . 1.987(4) no
N1 H16 . 1.969(4) no
N1 H17 . 2.831(4) no
N1 H18 . 3.088(4) no
N1 H23 . 2.595(4) no
C1 C2 . 3.042(4) yes
C1 C3 . 3.049(3) yes
C1 C4 . 3.037(3) yes
C1 C5 . 3.475(4) yes
C1 H1 . 0.94999(5) no
C1 H2 . 0.95001(7) no
C1 H3 . 0.950 no
C1 H4 . 3.176(4) no
C1 H5 . 3.187(4) no
C1 H5 1_565 3.423(4) no
C1 H6 2_555 3.165(4) no
C1 H7 . 3.206(3) no
C1 H7 3_656 3.370(3) no
C1 H8 2_555 3.474(4) no
C1 H9 . 3.195(3) no
C1 H9 2_545 3.565(4) no
C1 H10 2_555 3.330(4) no
C1 H11 . 3.234(3) no
C1 H12 . 3.593(4) no
C1 H12 2_545 3.531(4) no
C1 H13 . 3.077(4) no
C2 C3 . 3.044(5) yes
C2 C4 . 3.038(4) yes
C2 H1 . 3.209(4) no
C2 H2 1_545 3.166(4) no
C2 H3 . 3.175(4) no
C2 H4 . 0.94997(5) no
C2 H5 . 0.950 no
C2 H6 . 0.94999(7) no
C2 H7 . 3.199(4) no
C2 H8 . 3.181(4) no
C2 H8 2_545 3.443(4) no
C2 H9 1_545 3.266(5) no
C2 H10 . 3.166(4) no
C3 C4 . 3.066(3) yes
C3 H1 . 3.203(3) no
C3 H1 3_656 3.368(3) no
C3 H2 . 3.196(3) no
C3 H4 . 3.210(5) no
C3 H6 . 3.183(5) no
C3 H6 1_565 3.451(5) no
C3 H7 . 0.94996(5) no
C3 H8 . 0.95002(7) no
C3 H9 . 0.95005(7) no
C3 H10 . 3.165(4) no
C3 H12 . 3.230(4) no
C4 C5 . 1.517(3) yes
C4 C6 . 2.534(4) yes
C4 H2 . 3.168(4) no
C4 H3 . 3.169(4) no
C4 H5 . 3.147(4) no
C4 H6 . 3.206(4) no
C4 H8 . 3.205(3) no
C4 H9 . 3.210(4) no
C4 H10 . 0.93215(7) no
C4 H11 . 1.796(3) no
C4 H12 . 2.044(4) no
C4 H13 . 2.027(4) no
C4 H14 . 2.922(4) no
C4 H15 . 2.557(3) no
C5 C6 . 1.518(3) yes
C5 C7 . 3.382(4) yes
C5 C9 . 3.382(5) yes
C5 H2 . 3.168(4) no
C5 H3 2_455 3.453(4) no
C5 H9 . 3.321(3) no
C5 H10 . 2.026(4) no
C5 H11 . 2.334(4) no
C5 H12 . 0.886 no
C5 H13 . 0.98850(8) no
C5 H14 . 2.196(4) no
C5 H15 . 2.020(3) no
C5 H16 . 3.197(4) no
C6 C7 . 2.563(4) yes
C6 C9 . 2.468(5) yes
C6 C10 . 3.209(4) yes
C6 C15 . 3.471(4) yes
C6 H10 . 2.663(4) no
C6 H11 . 2.914(3) no
C6 H11 2_455 3.513(4) no
C6 H12 . 2.001(3) no
C6 H13 . 2.060(4) no
C6 H14 . 1.0935(1) no
C6 H15 . 0.94494(5) no
C6 H16 . 2.786(4) no
C6 H23 . 3.203(4) no
C7 C8 . 1.524(4) yes
C7 C9 . 2.296(5) yes
C7 C10 . 1.522(4) yes
C7 C11 . 2.525(5) yes
C7 C15 . 2.526(5) yes
C7 H13 . 3.077(4) no
C7 H14 . 3.406(4) no
C7 H15 . 2.670(4) no
C7 H16 . 0.93344(7) no
C7 H17 . 2.132(4) no
C7 H18 . 2.139(4) no
C7 H19 . 2.700(5) no
C7 H23 . 2.605(5) no
C8 C9 . 2.259(4) yes
C8 C10 . 2.550(5) yes
C8 C11 . 3.448(5) yes
C8 C15 . 3.305(5) yes
C8 H11 1_565 3.455(4) no
C8 H15 1_565 3.349(5) no
C8 H16 . 2.004(4) no
C8 H17 . 0.988 no
C8 H18 . 1.01286(6) no
C8 H19 . 3.509(5) no
C8 H23 . 3.202(5) no
C9 C10 . 3.331(5) yes
C9 C15 . 3.482(5) yes
C9 H10 1_565 3.589(5) no
C9 H11 2_455 3.088(4) no
C9 H12 . 3.321(5) no
C9 H13 . 3.545(5) no
C9 H14 . 2.707(5) no
C9 H15 . 3.152(5) no
C9 H15 1_565 3.433(5) no
C9 H16 . 2.935(5) no
C9 H16 2_455 3.450(5) no
C9 H17 . 2.758(5) no
C9 H18 . 2.995(4) no
C9 H19 2_455 3.119(5) no
C9 H23 . 2.887(5) no
C10 C11 . 1.393(4) yes
C10 C12 . 2.403(5) yes
C10 C13 . 2.765(6) yes
C10 C14 . 2.402(5) yes
C10 C15 . 1.377(4) yes
C10 H15 . 2.884(4) no
C10 H16 . 2.055(4) no
C10 H17 . 3.343(4) no
C10 H18 . 2.588(5) no
C10 H19 . 2.080(4) no
C10 H20 . 3.199(5) no
C10 H21 4_555 3.446(5) no
C10 H22 . 3.317(5) no
C10 H23 . 1.955(4) no
C11 C12 . 1.384(4) yes
C11 C13 . 2.393(6) yes
C11 C14 . 2.755(6) yes
C11 C15 . 2.384(4) yes
C11 H16 . 2.613(5) no
C11 H17 1_545 3.536(5) no
C11 H18 1_545 3.477(5) no
C11 H18 . 3.317(5) no
C11 H19 . 0.99189(8) no
C11 H20 . 1.979(5) no
C11 H21 . 3.225(6) no
C11 H21 4_555 3.248(6) no
C11 H22 2_555 3.373(5) no
C11 H23 . 3.185(4) no
C11 H23 2_545 3.472(5) no
C12 C13 . 1.382(5) yes
C12 C14 . 2.369(6) yes
C12 C15 . 2.745(5) yes
C12 H18 1_545 3.142(5) no
C12 H19 . 2.057(5) no
C12 H20 . 0.89226(5) no
C12 H20 3_655 3.545(8) no
C12 H21 . 2.010(5) no
C12 H21 4_555 2.957(7) no
C12 H22 . 3.230(6) no
C12 H23 2_545 3.411(5) no
C13 C14 . 1.345(5) yes
C13 C15 . 2.367(5) yes
C13 H18 1_545 3.060(5) no
C13 H19 . 3.282(6) no
C13 H20 . 1.981(6) no
C13 H21 . 0.921 no
C13 H21 4_555 2.953(3) no
C13 H22 . 1.979(6) no
C13 H23 . 3.206(5) no
C14 C15 . 1.387(4) yes
C14 H18 1_545 3.360(6) no
C14 H19 2_445 3.305(5) no
C14 H20 . 3.161(6) no
C14 H20 2_455 3.494(7) no
C14 H21 . 1.961(5) no
C14 H21 4_555 3.187(7) no
C14 H22 . 0.98660(7) no
C14 H22 3_555 3.255(8) no
C14 H23 . 2.039(5) no
C15 H15 . 3.108(4) no
C15 H16 . 3.267(5) no
C15 H18 . 3.203(5) no
C15 H19 . 3.284(5) no
C15 H20 2_455 3.360(5) no
C15 H21 . 3.190(5) no
C15 H21 4_555 3.410(6) no
C15 H22 . 2.109(5) no
C15 H23 . 0.91365(5) no
H1 H2 . 1.55138(7) no
H1 H3 . 1.55135(9) no
H1 H4 . 3.055(4) no
H1 H5 . 3.445(4) no
H1 H6 2_555 2.727(3) no
H1 H7 . 3.071(3) no
H1 H7 3_656 2.422(3) no
H1 H8 2_555 3.077(5) no
H1 H9 . 3.426(3) no
H1 H9 2_545 3.089(4) no
H2 H3 . 1.55134(9) no
H2 H4 1_565 3.266(4) no
H2 H5 1_565 2.509(4) no
H2 H6 1_565 3.264(4) no
H2 H6 2_555 3.441(4) no
H2 H7 . 3.439(3) no
H2 H8 2_555 3.036(4) no
H2 H9 . 3.053(3) no
H2 H10 2_555 2.844(4) no
H2 H11 . 3.402(3) no
H2 H12 . 3.162(4) no
H2 H13 . 2.640(3) no
H3 H4 . 3.384(4) no
H3 H5 . 3.030(4) no
H3 H6 2_555 2.863(4) no
H3 H9 2_545 3.202(4) no
H3 H10 2_555 3.048(4) no
H3 H11 . 2.836(3) no
H3 H12 2_545 2.622(4) no
H3 H13 . 3.163(4) no
H4 H4 3_656 2.774(5) no
H4 H5 . 1.5514(1) no
H4 H6 . 1.55129(11) no
H4 H7 . 3.077(5) no
H4 H8 . 3.438(4) no
H4 H8 2_545 2.906(4) no
H4 H8 4_546 3.384(4) no
H4 H9 1_545 3.389(5) no
H4 H9 2_545 3.485(4) no
H5 H6 . 1.55140(11) no
H5 H8 2_545 3.100(4) no
H5 H9 1_545 3.410(4) no
H5 H10 . 3.366(4) no
H5 H10 2_545 3.542(4) no
H5 H11 . 3.341(3) no
H5 H12 1_545 3.289(4) no
H5 H13 1_545 3.302(4) no
H6 H7 . 3.412(5) no
H6 H7 4_546 3.179(4) no
H6 H8 . 3.031(5) no
H6 H8 4_546 3.544(3) no
H6 H9 1_545 2.553(5) no
H6 H10 . 3.051(4) no
H6 H12 1_545 3.075(4) no
H7 H8 . 1.5514(1) no
H7 H8 4_556 3.359(2) no
H7 H9 . 1.55138(7) no
H7 H9 4_546 3.241(3) no
H8 H9 . 1.5514(1) no
H8 H9 4_546 3.422(4) no
H8 H10 . 3.019(3) no
H8 H12 . 3.492(4) no
H9 H10 . 3.388(4) no
H9 H12 . 2.755(3) no
H10 H11 . 2.481(3) no
H10 H12 . 2.411(4) no
H10 H13 . 2.781(4) no
H10 H14 . 2.691(4) no
H10 H15 . 2.653(4) no
H11 H12 . 3.155(4) no
H11 H13 . 2.160(4) no
H11 H14 2_545 2.716(4) no
H11 H15 . 2.515(3) no
H11 H16 . 3.542(4) no
H11 H17 1_545 2.597(4) no
H12 H13 . 1.4840(1) no
H12 H14 . 2.427(3) no
H12 H15 . 2.722(4) no
H13 H14 . 2.982(4) no
H13 H15 . 2.434(4) no
H13 H16 . 2.643(4) no
H14 H15 . 1.5463(1) no
H14 H16 2_445 3.110(4) no
H14 H17 2_445 2.989(5) no
H14 H23 . 3.290(4) no
H15 H16 . 2.857(4) no
H15 H17 1_545 2.932(5) no
H15 H23 . 3.040(4) no
H16 H17 . 2.220(4) no
H16 H18 . 2.673(4) no
H16 H19 . 2.467(5) no
H16 H23 . 3.465(5) no
H17 H18 . 1.66527(9) no
H17 H23 2_555 3.172(5) no
H18 H19 . 3.444(5) no
H18 H19 2_455 3.408(5) no
H18 H20 1_565 3.305(5) no
H18 H21 1_565 3.429(5) no
H18 H21 4_555 3.437(5) no
H18 H23 . 3.202(5) no
H18 H23 2_555 3.428(5) no
H19 H20 . 2.317(5) no
H19 H22 2_555 2.869(5) no
H19 H23 2_545 3.185(5) no
H20 H20 3_655 2.804(8) no
H20 H21 . 2.302(5) no
H20 H21 4_555 3.444(8) no
H20 H22 2_545 3.240(7) no
H20 H23 2_545 2.906(5) no
H21 H21 4_545 3.233(2) no
H21 H21 4_555 3.233(2) no
H21 H22 . 2.214(5) no
H21 H22 3_555 3.250(7) no
H22 H22 3_555 2.452(8) no
H22 H23 . 2.453(4) no

loop_
_geom_torsion_atom_site_label_1
_geom_torsion_atom_site_label_2
_geom_torsion_atom_site_label_3
_geom_torsion_atom_site_label_4
_geom_torsion
_geom_torsion_publ_flag
C1 Si1 C4 O1 70.0(4) yes
C1 Si1 C4 C5 -55.8(5) yes
C2 Si1 C4 O1 -49.4(5) yes
C2 Si1 C4 C5 -175.2(4) yes
C3 Si1 C4 O1 -169.7(3) yes
C3 Si1 C4 C5 64.6(5) yes
C9 O2 C8 C7 17.9(6) yes
C8 O2 C9 O3 173.0(5) yes
C8 O2 C9 N1 -10.0(6) yes
C7 N1 C6 C5 88.0(5) yes
C9 N1 C6 C5 -97.9(6) yes
C6 N1 C7 C8 -171.9(4) yes
C6 N1 C7 C10 65.8(5) yes
C9 N1 C7 C8 13.3(6) yes
C9 N1 C7 C10 -109.0(5) yes
C6 N1 C9 O2 -177.5(4) yes
C6 N1 C9 O3 -0.8(8) yes
C7 N1 C9 O2 -2.9(6) yes
C7 N1 C9 O3 173.9(5) yes
Si1 C4 C5 C6 -173.8(2) yes
O1 C4 C5 C6 61.2(4) yes
C4 C5 C6 N1 -158.9(4) yes
N1 C7 C8 O2 -18.4(4) yes
C10 C7 C8 O2 104.0(5) yes
N1 C7 C10 C11 -147.0(4) yes
N1 C7 C10 C15 34.0(6) yes
C8 C7 C10 C11 98.0(5) yes
C8 C7 C10 C15 -81.0(6) yes
C7 C10 C11 C12 -176.1(4) yes
C15 C10 C11 C12 2.9(7) yes
C7 C10 C15 C14 178.8(4) yes
C11 C10 C15 C14 -0.2(7) yes
C10 C11 C12 C13 -4.0(8) yes
C11 C12 C13 C14 2.4(9) yes
C12 C13 C14 C15 0.3(9) yes
C13 C14 C15 C10 -1.4(9) yes

loop_
_cod_related_entry_id
_cod_related_entry_code
_cod_related_entry_database
1 21200229 ChemSpider
